data_7000954
loop_
_publ_author_name
'Gural'skiy, Il'ya A.'
'Escudero, Daniel'
'Frontera, Antonio'
'Solntsev, Pavlo V.'
'Rusanov, Eduard B.'
'Chernega, Alexander N.'
'Krautscheid, Harald'
'Domasevitch, Konstantin V.'

_publ_section_title
;
 1,2,4,5-Tetrazine: an unprecedented \m4-coordination that enhances
 ability for anion&#x22EF;\p interactions
;
_journal_issue 15
_journal_name_full 'Dalton Transactions'
_journal_page_first 2856
_journal_page_last 2864
_journal_paper_doi 10.1039/b818125j
_journal_year 2009
_chemical_formula_moiety '(C2 H2 N4), Ag, (Cl O4)'
_chemical_formula_sum 'C2 H2 Ag Cl N4 O4'
_chemical_formula_weight 289.40
_chemical_name_common 'Silver(i) Perchlorate complex with 1,2,4,5-tetrazine'
_chemical_name_systematic
;
Silver(I) Perchlorate complex with 1,2,4,5-tetrazine
;
_space_group_IT_number 74
_space_group_name_Hall '-I 2b 2'
_symmetry_cell_setting orthorhombic
_symmetry_Int_Tables_number 74
_symmetry_space_group_name_Hall '-I 2b 2'
_symmetry_space_group_name_H-M 'I m m a'
_atom_sites_solution_hydrogens geom
_atom_sites_solution_primary direct
_atom_sites_solution_secondary difmap
_audit_creation_method SHELXL-97
_cell_angle_alpha 90.00
_cell_angle_beta 90.00
_cell_angle_gamma 90.00
_cell_formula_units_Z 4
_cell_length_a 8.4650(7)
_cell_length_b 10.4250(11)
_cell_length_c 7.7750(6)
_cell_measurement_reflns_used 1878
_cell_measurement_temperature 213(2)
_cell_measurement_theta_max 28.13
_cell_measurement_theta_min 4.29
_cell_volume 686.13(11)
_computing_cell_refinement 'IPDS Software (Stoe & Cie, 2000)'
_computing_data_collection 'IPDS Software (Stoe & Cie, 2000)'
_computing_data_reduction 'IPDS Software (Stoe & Cie, 2000)'
_computing_molecular_graphics 'Diamond 2.1e (Brandenburg, 1999)'
_computing_publication_material 'WinGX 1.700.00 (Farrugia, 1999)'
_computing_structure_refinement 'SHELXL-97 (Sheldrick, 1997)'
_computing_structure_solution 'SHELXS-97 (Sheldrick, 1997)'
_diffrn_ambient_temperature 213(2)
_diffrn_measured_fraction_theta_full 0.992
_diffrn_measured_fraction_theta_max 0.992
_diffrn_measurement_device_type 'Stoe Imaging plate diffraction system'
_diffrn_measurement_method '\f oscillation scans'
_diffrn_radiation_monochromator graphite
_diffrn_radiation_source 'fine-focus sealed tube'
_diffrn_radiation_type MoK\a
_diffrn_radiation_wavelength 0.71073
_diffrn_reflns_av_R_equivalents 0.0278
_diffrn_reflns_av_sigmaI/netI 0.0240
_diffrn_reflns_limit_h_max 10
_diffrn_reflns_limit_h_min -9
_diffrn_reflns_limit_k_max 13
_diffrn_reflns_limit_k_min -13
_diffrn_reflns_limit_l_max 5
_diffrn_reflns_limit_l_min -10
_diffrn_reflns_number 1878
_diffrn_reflns_theta_full 28.13
_diffrn_reflns_theta_max 28.13
_diffrn_reflns_theta_min 4.29
_diffrn_standards_decay_% 0
_exptl_absorpt_coefficient_mu 3.306
_exptl_absorpt_correction_T_max 0.7779
_exptl_absorpt_correction_T_min 0.6924
_exptl_absorpt_correction_type numerical
_exptl_absorpt_process_details 'X-RED and X-SHAPE, Stoe&Cie GmbH'
_exptl_crystal_colour red-violet
_exptl_crystal_density_diffrn 2.802
_exptl_crystal_density_method 'not measured'
_exptl_crystal_description prism
_exptl_crystal_F_000 552
_exptl_crystal_size_max 0.12
_exptl_crystal_size_mid 0.12
_exptl_crystal_size_min 0.08
_refine_diff_density_max 0.691
_refine_diff_density_min -0.491
_refine_diff_density_rms 0.125
_refine_ls_extinction_method none
_refine_ls_goodness_of_fit_ref 1.037
_refine_ls_hydrogen_treatment constr
_refine_ls_matrix_type full
_refine_ls_number_parameters 55
_refine_ls_number_reflns 473
_refine_ls_number_restraints 20
_refine_ls_restrained_S_all 1.034
_refine_ls_R_factor_all 0.0449
_refine_ls_R_factor_gt 0.0326
_refine_ls_shift/su_max 0.000
_refine_ls_shift/su_mean 0.000
_refine_ls_structure_factor_coef Fsqd
_refine_ls_weighting_details 'calc w=1/[\s^2^(Fo^2^)+(0.0612P)^2^+0.0000P] where P=(Fo^2^+2Fc^2^)/3'
_refine_ls_weighting_scheme calc
_refine_ls_wR_factor_gt 0.0845
_refine_ls_wR_factor_ref 0.0880
_reflns_number_gt 368
_reflns_number_total 473
_reflns_threshold_expression >2sigma(I)
_cod_data_source_file b818125j.txt
_cod_data_source_block (2)
_cod_depositor_comments
;
The following automatic conversions were performed:
'_symmetry_cell_setting' value 'Orthorhombic' changed to 'orthorhombic'
according to '/home/saulius/struct/CIF-dictionaries/cif_core.dic'
dictionary named 'cif_core.dic' version 2.4.1 from 2010-06-29.

Automatic conversion script
Id: cif_fix_enum 1527 2010-12-29 10:47:43Z saulius 
;
_cod_database_code 7000954

loop_
_symmetry_equiv_pos_as_xyz
'x, y, z'
'-x, -y+1/2, z'
'-x, y+1/2, -z'
'x, -y, -z'
'x+1/2, y+1/2, z+1/2'
'-x+1/2, -y+1, z+1/2'
'-x+1/2, y+1, -z+1/2'
'x+1/2, -y+1/2, -z+1/2'
'-x, -y, -z'
'x, y-1/2, -z'
'x, -y-1/2, z'
'-x, y, z'
'-x+1/2, -y+1/2, -z+1/2'
'x+1/2, y, -z+1/2'
'x+1/2, -y, z+1/2'
'-x+1/2, y+1/2, z+1/2'

loop_
_atom_site_label
_atom_site_type_symbol
_atom_site_fract_x
_atom_site_fract_y
_atom_site_fract_z
_atom_site_U_iso_or_equiv
_atom_site_adp_type
_atom_site_occupancy
_atom_site_symmetry_multiplicity
_atom_site_calc_flag
_atom_site_refinement_flags
_atom_site_disorder_assembly
_atom_site_disorder_group
Ag1 Ag 0.2500 0.7500 0.2500 0.0472(3) Uani 1 4 d S . .
N1 N 0.0787(5) 0.5851(3) 0.1021(6) 0.0501(9) Uani 1 1 d . . .
C2 C 0.1506(8) 0.5000 0.0000 0.0537(17) Uani 1 2 d S . .
H2 H 0.2617 0.5000 0.0000 0.064 Uiso 1 2 calc SR B .
Cl1 Cl 0.0000 0.7500 0.6145(3) 0.0429(5) Uani 1 4 d SD . .
O1 O -0.1602(14) 0.713(2) 0.636(5) 0.092(13) Uiso 0.13 1 d PD A -1
O2 O 0.100(3) 0.6458(17) 0.641(4) 0.100(13) Uiso 0.13 1 d PD B -1
O3 O 0.020(5) 0.801(2) 0.4472(15) 0.090(11) Uiso 0.13 1 d PD C -1
O4 O 0.033(3) 0.8494(15) 0.734(2) 0.051(7) Uiso 0.13 1 d PD D -1
O1A O 0.014(4) 0.7121(16) 0.7871(14) 0.057(7) Uiso 0.13 1 d PD B -2
O2A O -0.1563(13) 0.7235(19) 0.554(3) 0.045(7) Uiso 0.13 1 d PD . -2
O3A O 0.024(3) 0.8845(9) 0.602(3) 0.067(7) Uiso 0.13 1 d PD E -2
O4A O 0.109(2) 0.685(2) 0.511(3) 0.102(13) Uiso 0.13 1 d PD B -2

loop_
_atom_site_aniso_label
_atom_site_aniso_U_11
_atom_site_aniso_U_22
_atom_site_aniso_U_33
_atom_site_aniso_U_23
_atom_site_aniso_U_13
_atom_site_aniso_U_12
Ag1 0.0467(5) 0.0446(4) 0.0503(4) 0.000 -0.0085(3) 0.000
N1 0.044(2) 0.0407(17) 0.066(3) -0.0092(14) -0.0029(19) 0.0008(14)
C2 0.047(5) 0.042(3) 0.072(5) -0.015(3) 0.000 0.000
Cl1 0.0483(13) 0.0464(9) 0.0341(10) 0.000 0.000 0.000

loop_
_atom_type_symbol
_atom_type_description
_atom_type_scat_dispersion_real
_atom_type_scat_dispersion_imag
_atom_type_scat_source
C C 0.0033 0.0016 'International Tables Vol C Tables 4.2.6.8 and 6.1.1.4'
H H 0.0000 0.0000 'International Tables Vol C Tables 4.2.6.8 and 6.1.1.4'
N N 0.0061 0.0033 'International Tables Vol C Tables 4.2.6.8 and 6.1.1.4'
O O 0.0106 0.0060 'International Tables Vol C Tables 4.2.6.8 and 6.1.1.4'
Cl Cl 0.1484 0.1585 'International Tables Vol C Tables 4.2.6.8 and 6.1.1.4'
Ag Ag -0.8971 1.1015 'International Tables Vol C Tables 4.2.6.8 and 6.1.1.4'

loop_
_geom_angle_atom_site_label_1
_geom_angle_atom_site_label_2
_geom_angle_atom_site_label_3
_geom_angle
_geom_angle_site_symmetry_1
_geom_angle_site_symmetry_3
_geom_angle_publ_flag
O4A Ag1 N1 84.8(5) . . ?
O2A Ag1 N1 108.8(4) 2_565 . ?
O2A Ag1 N1 80.1(4) 14 11_575 ?
O2A Ag1 N1 71.2(4) 8_565 11_575 ?
N1 Ag1 O3 88.7(7) 13_565 13_565 ?
N1 Ag1 O3 91.3(6) . 13_565 ?
N1 Ag1 O3 72.0(5) 7_545 13_565 ?
N1 Ag1 O3 108.0(5) 11_575 13_565 ?
N1 Ag1 N1 94.22(17) 13_565 11_575 ?
N1 Ag1 N1 85.78(17) . 11_575 ?
N1 Ag1 N1 180.0 7_545 11_575 ?
N1 N1 C2 117.1(3) 12 . ?
N1 N1 Ag1 125.03(9) 12 . ?
C2 N1 Ag1 117.4(4) . . ?
N1 C2 N1 125.8(7) 4_565 . ?
N1 C2 H2 117.1 4_565 . ?
N1 C2 H2 117.1 . . ?
Cl1 O3 Ag1 125(2) . . ?
Cl1 O2A Ag1 125.4(13) . 2_565 ?
Cl1 O4A Ag1 131.8(17) . . ?
O1 Cl1 O2 110.5(9) . . ?
O1 Cl1 O3 108.8(9) . . ?
O1 Cl1 O4 108.2(8) . . ?
O2 Cl1 O3 111.0(9) . . ?
O2 Cl1 O4 110.7(8) . . ?
O3 Cl1 O4 107.7(8) . . ?
O1A Cl1 O2A 109.5(8) . . ?
O1A Cl1 O3A 109.5(8) . . ?
O1A Cl1 O4A 111.2(8) . . ?
O2A Cl1 O3A 107.4(8) . . ?
O2A Cl1 O4A 109.2(8) . . ?
O3A Cl1 O4A 110.1(8) . . ?

loop_
_geom_bond_atom_site_label_1
_geom_bond_atom_site_label_2
_geom_bond_distance
_geom_bond_site_symmetry_2
_geom_bond_publ_flag
Ag1 O4A 2.45(2) 11_575 ?
Ag1 O4A 2.45(2) . ?
Ag1 O4A 2.45(2) 7_545 ?
Ag1 O4A 2.45(2) 13_565 ?
Ag1 O2A 2.51(2) 2_565 ?
Ag1 O2A 2.51(2) 12 ?
Ag1 O2A 2.51(2) 14 ?
Ag1 O2A 2.51(2) 8_565 ?
Ag1 N1 2.526(4) 13_565 ?
Ag1 N1 2.526(4) . ?
Ag1 N1 2.526(4) 7_545 ?
Ag1 N1 2.526(4) 11_575 ?
Ag1 O3 2.54(3) 11_575 ?
Ag1 O3 2.54(3) 7_545 ?
Ag1 O3 2.54(3) 13_565 ?
Ag1 O3 2.54(3) . ?
N1 N1 1.333(8) 12 ?
N1 C2 1.337(5) . ?
C2 N1 1.337(5) 4_565 ?
C2 H2 0.9400 . ?
O1 Cl1 1.420(9) . ?
O2 Cl1 1.392(9) . ?
O3 Cl1 1.416(9) . ?
O4 Cl1 1.421(9) . ?
O1A Cl1 1.404(8) . ?
O2A Cl1 1.430(9) . ?
O2A Ag1 2.51(2) 2_565 ?
O3A Cl1 1.420(8) . ?
O4A Cl1 1.398(9) . ?

loop_
_geom_torsion_atom_site_label_1
_geom_torsion_atom_site_label_2
_geom_torsion_atom_site_label_3
_geom_torsion_atom_site_label_4
_geom_torsion
_geom_torsion_site_symmetry_1
_geom_torsion_site_symmetry_2
_geom_torsion_site_symmetry_3
_geom_torsion_site_symmetry_4
_geom_torsion_publ_flag
O4A Ag1 N1 N1 34.0(6) 11_575 . . 12 ?
O4A Ag1 N1 N1 57.7(5) . . . 12 ?
O4A Ag1 N1 N1 -146.0(6) 7_545 . . 12 ?
O4A Ag1 N1 N1 -122.3(5) 13_565 . . 12 ?
O2A Ag1 N1 N1 49.7(5) 2_565 . . 12 ?
O2A Ag1 N1 N1 59.0(4) 12 . . 12 ?
O2A Ag1 N1 N1 -130.3(5) 14 . . 12 ?
O2A Ag1 N1 N1 -121.0(4) 8_565 . . 12 ?
N1 Ag1 N1 N1 130.64(16) 7_545 . . 12 ?
N1 Ag1 N1 N1 -49.36(16) 11_575 . . 12 ?
O4A Ag1 N1 C2 -154.1(6) 11_575 . . . ?
O4A Ag1 N1 C2 -130.4(6) . . . . ?
O4A Ag1 N1 C2 25.9(6) 7_545 . . . ?
O4A Ag1 N1 C2 49.6(6) 13_565 . . . ?
O2A Ag1 N1 C2 -138.4(5) 2_565 . . . ?
O2A Ag1 N1 C2 -129.0(5) 12 . . . ?
O2A Ag1 N1 C2 41.6(5) 14 . . . ?
O2A Ag1 N1 C2 51.0(5) 8_565 . . . ?
O3 Ag1 N1 N1 40.6(7) 11_575 . . 12 ?
O3 Ag1 N1 N1 -139.4(7) 7_545 . . 12 ?
O3 Ag1 N1 N1 -157.3(5) 13_565 . . 12 ?
O3 Ag1 N1 N1 22.7(5) . . . 12 ?
N1 Ag1 N1 C2 -57.4(2) 7_545 . . . ?
N1 Ag1 N1 C2 122.6(2) 11_575 . . . ?
N1 N1 C2 N1 0.0 12 . . 4_565 ?
Ag1 N1 C2 N1 -172.6(3) . . . 4_565 ?
N1 Ag1 O3 Cl1 -82.6(18) 13_565 . . . ?
N1 Ag1 O3 Cl1 97.4(18) . . . . ?
N1 Ag1 O3 Cl1 3(2) 7_545 . . . ?
N1 Ag1 O3 Cl1 -177(2) 11_575 . . . ?
N1 Ag1 O4A Cl1 68.5(19) 13_565 . . . ?
N1 Ag1 O4A Cl1 -111.5(19) . . . . ?
N1 Ag1 O4A Cl1 153(2) 7_545 . . . ?
N1 Ag1 O4A Cl1 -27(2) 11_575 . . . ?
Ag1 O4A Cl1 O1A -148(2) . . . . ?
